data_4107902
loop_
_publ_author_name
'Dominik Cin\<ci\'c'
'Tomislav Fri\<s\<ci\'c'
'William Jones'

_publ_section_title
;
 A Stepwise Mechanism for the Mechanochemical Synthesis of Halogen-Bonded
 Cocrystal Architectures
;
_journal_name_full 'Journal of the American Chemical Society'
_journal_page_first 7524
_journal_page_last 7525
_journal_paper_doi 10.1021/ja801164v
_journal_volume 130
_journal_year 2008
_chemical_formula_moiety '(C6 F4 I2), (C4 H9 N1 S1)'
_chemical_formula_sum 'C10 H9 F4 I2 N S'
_chemical_formula_weight 505.04
_chemical_name_common 'ODI-tmo 1/1'
_chemical_name_systematic
;
 1,2-DIIODOTETRAFLUOROBENZENE-1,4-THIOMORPHOLINE 1/1
;
_space_group_IT_number 62
_symmetry_cell_setting orthorhombic
_symmetry_space_group_name_Hall '-P 2ac 2n'
_symmetry_space_group_name_H-M 'P n m a'
_atom_sites_solution_hydrogens geom
_atom_sites_solution_primary direct
_atom_sites_solution_secondary difmap
_audit_creation_method SHELXL-97
_cell_angle_alpha 90.00
_cell_angle_beta 90.00
_cell_angle_gamma 90.00
_cell_formula_units_Z 4
_cell_length_a 8.9245(2)
_cell_length_b 21.1954(3)
_cell_length_c 7.29040(10)
_cell_measurement_reflns_used 15054
_cell_measurement_temperature 180(2)
_cell_measurement_theta_max 34.97
_cell_measurement_theta_min 1.02
_cell_volume 1379.04(4)
_computing_cell_refinement 'HKL Scalepack (Otwinowski & Minor 1997)'
_computing_data_collection 'Collect (Nonius B.V. 1998)'
_computing_data_reduction
;
 HKL Denzo and Scalepack (Otwinowski & Minor 1997)
;
_computing_publication_material 'SHELXL-97 (Sheldrick 1997)'
_computing_structure_refinement 'SHELXL-97 (Sheldrick 1997)'
_computing_structure_solution 'SIR-92 (Altomare et al. 1994)'
_diffrn_ambient_temperature 180(2)
_diffrn_measured_fraction_theta_full 0.995
_diffrn_measured_fraction_theta_max 0.995
_diffrn_measurement_device_type 'Nonius Kappa CCD'
_diffrn_measurement_method 'Thin slice \w and \f scans'
_diffrn_radiation_source 'fine-focus sealed tube'
_diffrn_radiation_type MoK\a
_diffrn_radiation_wavelength 0.71073
_diffrn_reflns_av_R_equivalents 0.0502
_diffrn_reflns_av_sigmaI/netI 0.0348
_diffrn_reflns_limit_h_max 14
_diffrn_reflns_limit_h_min -14
_diffrn_reflns_limit_k_max 33
_diffrn_reflns_limit_k_min -33
_diffrn_reflns_limit_l_max 11
_diffrn_reflns_limit_l_min -9
_diffrn_reflns_number 13429
_diffrn_reflns_theta_full 34.97
_diffrn_reflns_theta_max 34.97
_diffrn_reflns_theta_min 1.92
_exptl_absorpt_coefficient_mu 4.739
_exptl_absorpt_correction_T_max 0.631
_exptl_absorpt_correction_T_min 0.393
_exptl_absorpt_correction_type multi-scan
_exptl_absorpt_process_details
;
multi-scan from symmetry-related measurements 
 Sortav (Blessing 1995)
;
_exptl_crystal_colour colourless
_exptl_crystal_density_diffrn 2.433
_exptl_crystal_description prism
_exptl_crystal_F_000 936
_exptl_crystal_size_max 0.21
_exptl_crystal_size_mid 0.18
_exptl_crystal_size_min 0.10
_refine_diff_density_max 2.191
_refine_diff_density_min -1.309
_refine_diff_density_rms 0.355
_refine_ls_extinction_coef 0.0136(9)
_refine_ls_extinction_expression Fc^*^=kFc[1+0.001xFc^2^\l^3^/sin(2\q)]^-1/4^
_refine_ls_extinction_method SHELXL
_refine_ls_goodness_of_fit_ref 1.263
_refine_ls_hydrogen_treatment constr
_refine_ls_matrix_type full
_refine_ls_number_parameters 92
_refine_ls_number_reflns 3081
_refine_ls_number_restraints 0
_refine_ls_restrained_S_all 1.263
_refine_ls_R_factor_all 0.0507
_refine_ls_R_factor_gt 0.0386
_refine_ls_shift/su_max 0.013
_refine_ls_shift/su_mean 0.002
_refine_ls_structure_factor_coef Fsqd
_refine_ls_weighting_details 'calc w=1/[\s^2^(Fo^2^)+(0.0496P)^2^+0.7422P] where P=(Fo^2^+2Fc^2^)/3'
_refine_ls_weighting_scheme calc
_refine_ls_wR_factor_gt 0.0932
_refine_ls_wR_factor_ref 0.1107
_reflns_number_gt 2549
_reflns_number_total 3081
_reflns_threshold_expression >2sigma(I)
_cod_data_source_file ja801164v-file004.cif
_cod_data_source_block wj0717
_cod_database_code 4107902

loop_
_symmetry_equiv_pos_as_xyz
'x, y, z'
'-x+1/2, -y, z+1/2'
'-x, y+1/2, -z'
'x+1/2, -y+1/2, -z+1/2'
'-x, -y, -z'
'x-1/2, y, -z-1/2'
'x, -y-1/2, z'
'-x-1/2, y-1/2, z-1/2'

loop_
_atom_site_label
_atom_site_type_symbol
_atom_site_fract_x
_atom_site_fract_y
_atom_site_fract_z
_atom_site_U_iso_or_equiv
_atom_site_adp_type
_atom_site_occupancy
_atom_site_symmetry_multiplicity
_atom_site_calc_flag
_atom_site_refinement_flags
I1 I 0.69165(2) 0.339471(9) 0.02634(3) 0.03089(10) Uani 1 1 d .
S1 S 1.4218(4) 0.4380(2) 0.1107(6) 0.0283(5) Uani 0.50 1 d P
F1 F 1.0268(3) 0.37772(9) -0.0180(3) 0.0404(5) Uani 1 1 d .
F2 F 1.2843(2) 0.31396(11) -0.0441(3) 0.0407(5) Uani 1 1 d .
N1 N 1.4505(15) 0.4427(8) 0.086(2) 0.033(2) Uani 0.50 1 d P
C1 C 0.8849(3) 0.28296(13) -0.0004(4) 0.0252(5) Uani 1 1 d .
C2 C 1.0204(4) 0.31458(13) -0.0168(4) 0.0276(5) Uani 1 1 d .
C3 C 1.1552(3) 0.28252(14) -0.0307(4) 0.0271(5) Uani 1 1 d .
C4 C 1.5194(4) 0.49804(16) 0.2031(5) 0.0451(8) Uani 1 1 d .
H4A H 1.4405 0.5286 0.2380 0.054 Uiso 1 1 calc R
H4B H 1.5658 0.4812 0.3164 0.054 Uiso 1 1 calc R
C5 C 1.3642(4) 0.47052(17) -0.0851(6) 0.0438(8) Uani 1 1 d .
H5A H 1.3135 0.4364 -0.1539 0.053 Uiso 1 1 calc R
H5B H 1.2880 0.5015 -0.0450 0.053 Uiso 1 1 calc R
H1N H 1.3800 0.4224 0.1581 0.045 Uiso 0.50 1 d P

loop_
_atom_site_aniso_label
_atom_site_aniso_U_11
_atom_site_aniso_U_22
_atom_site_aniso_U_33
_atom_site_aniso_U_23
_atom_site_aniso_U_13
_atom_site_aniso_U_12
I1 0.03315(13) 0.02847(14) 0.03104(14) -0.00003(6) 0.00088(6) 0.00590(6)
S1 0.0278(13) 0.0205(10) 0.0364(12) 0.0032(8) 0.0032(9) -0.0040(8)
F1 0.0431(11) 0.0186(8) 0.0594(13) -0.0004(7) 0.0028(9) -0.0025(7)
F2 0.0326(9) 0.0350(11) 0.0544(14) -0.0011(9) 0.0003(8) -0.0086(8)
N1 0.031(5) 0.021(3) 0.047(5) 0.011(3) 0.009(3) -0.006(3)
C1 0.0300(11) 0.0223(11) 0.0234(11) 0.0001(8) 0.0010(8) 0.0019(9)
C2 0.0337(13) 0.0194(11) 0.0298(12) -0.0002(9) 0.0001(9) -0.0022(9)
C3 0.0274(11) 0.0254(12) 0.0285(12) -0.0003(9) -0.0018(9) -0.0023(10)
C4 0.0456(18) 0.053(2) 0.0369(16) 0.0040(15) -0.0018(14) 0.0033(16)
C5 0.0303(14) 0.0404(17) 0.061(2) -0.0107(16) -0.0068(14) -0.0090(13)

loop_
_atom_type_symbol
_atom_type_description
_atom_type_scat_dispersion_real
_atom_type_scat_dispersion_imag
_atom_type_scat_source
C C 0.0033 0.0016 'International Tables Vol C Tables 4.2.6.8 and 6.1.1.4'
H H 0.0000 0.0000 'International Tables Vol C Tables 4.2.6.8 and 6.1.1.4'
N N 0.0061 0.0033 'International Tables Vol C Tables 4.2.6.8 and 6.1.1.4'
F F 0.0171 0.0103 'International Tables Vol C Tables 4.2.6.8 and 6.1.1.4'
S S 0.1246 0.1234 'International Tables Vol C Tables 4.2.6.8 and 6.1.1.4'
I I -0.4742 1.8119 'International Tables Vol C Tables 4.2.6.8 and 6.1.1.4'

loop_
_geom_angle_atom_site_label_1
_geom_angle_atom_site_label_2
_geom_angle_atom_site_label_3
_geom_angle
_geom_angle_site_symmetry_1
_geom_angle_site_symmetry_3
C4 N1 C5 109.9(10) . .
C2 C1 C1 118.88(17) . 7_565
C2 C1 I1 116.5(2) . .
C1 C1 I1 124.60(8) 7_565 .
F1 C2 C1 121.3(3) . .
F1 C2 C3 116.9(3) . .
C1 C2 C3 121.7(3) . .
F2 C3 C3 119.95(17) . 7_565
F2 C3 C2 120.7(3) . .
C3 C3 C2 119.37(17) 7_565 .
C5 C4 N1 106.8(5) 5_865 .
C4 C5 N1 106.3(4) 5_865 .

loop_
_geom_bond_atom_site_label_1
_geom_bond_atom_site_label_2
_geom_bond_distance
_geom_bond_site_symmetry_2
I1 C1 2.109(3) .
F1 C2 1.339(4) .
F2 C3 1.335(4) .
N1 C4 1.577(18) .
N1 C5 1.579(19) .
C1 C2 1.388(4) .
C1 C1 1.397(6) 7_565
C2 C3 1.386(4) .
C3 C3 1.378(6) 7_565
C4 C5 1.504(5) 5_865
C5 C4 1.504(5) 5_865
